data_7228872
loop_
_publ_author_name
'Wei, Zhen'
'Zhang, Zong-Hui'
'Wang, Meng Meng'
'xu, ling'
'Liu, Bing'
'Jiao, Huan'

_publ_section_title
;
 Combination effect of ligand and ionic liquid components on the structure
 and property in manganese metal--organic frameworks
;
_journal_name_full CrystEngComm
_journal_paper_doi 10.1039/C7CE01216K
_journal_year 2017
_chemical_formula_moiety 'C24 H12 Br2 Mn3 O12, 2(C7 H13 N2)'
_chemical_formula_sum 'C38 H38 Br2 Mn3 N4 O12'
_chemical_formula_weight 1067.36
_chemical_name_systematic
;
 ? 
;
_space_group_crystal_system monoclinic
_space_group_IT_number 14
_space_group_name_Hall '-P 2yn'
_space_group_name_H-M_alt 'P 1 21/n 1'
_symmetry_space_group_name_Hall '-P 2yn'
_symmetry_space_group_name_H-M 'P 1 21/n 1'
_atom_sites_solution_hydrogens geom
_atom_sites_solution_primary direct
_atom_sites_solution_secondary difmap
_audit_block_doi 10.5517/ccdc.csd.cc1p9m8w
_audit_creation_date 2017-06-13
_audit_creation_method
;
Olex2 1.2
(compiled 2017.03.28 svn.r3405 for OlexSys, GUI svn.r5335)
;
_audit_update_record
;
2017-06-26 deposited with the CCDC.
2017-08-08 downloaded from the CCDC.
;
_cell_angle_alpha 90.00
_cell_angle_beta 110.747(7)
_cell_angle_gamma 90.00
_cell_formula_units_Z 2
_cell_length_a 13.5252(8)
_cell_length_b 9.6460(5)
_cell_length_c 18.4119(12)
_cell_measurement_reflns_used 3653
_cell_measurement_temperature 293(2)
_cell_measurement_theta_max 27.1670
_cell_measurement_theta_min 3.8680
_cell_volume 2246.3(3)
_computing_cell_refinement "'CrystalClear (Rigaku Corp., 2002)"
_computing_data_collection "'CrystalClear (Rigaku Corp., 2002)"
_computing_data_reduction "'CrystalClear (Rigaku Corp., 2002)"
_computing_molecular_graphics "'Siemens SHELXTL^TM^ 5"
_computing_publication_material "'Siemens SHELXTL^TM^ 5"
_computing_structure_refinement "'Siemens SHELXTL^TM^ 5"
_computing_structure_solution "'Siemens SHELXTL^TM^ 5"
_diffrn_ambient_temperature 293(2)
_diffrn_measured_fraction_theta_full 0.991
_diffrn_measured_fraction_theta_max 0.991
_diffrn_measurement_device_type 'Rigaku Mercury CCD'
_diffrn_measurement_method \w
_diffrn_radiation_monochromator graphite
_diffrn_radiation_type MoK\a
_diffrn_radiation_wavelength 0.71073
_diffrn_reflns_av_R_equivalents 0.0304
_diffrn_reflns_av_unetI/netI 0.0349
_diffrn_reflns_limit_h_max 15
_diffrn_reflns_limit_h_min -16
_diffrn_reflns_limit_k_max 11
_diffrn_reflns_limit_k_min -11
_diffrn_reflns_limit_l_max 21
_diffrn_reflns_limit_l_min -21
_diffrn_reflns_number 11164
_diffrn_reflns_theta_full 25.03
_diffrn_reflns_theta_max 25.03
_diffrn_reflns_theta_min 3.68
_diffrn_source 'rotating-anode generator'
_exptl_absorpt_coefficient_mu 2.670
_exptl_absorpt_correction_T_max 0.586
_exptl_absorpt_correction_T_min 0.357
_exptl_absorpt_correction_type multi-scan
_exptl_absorpt_process_details 'Sphere (CrystalClear)'
_exptl_crystal_colour colorless
_exptl_crystal_density_diffrn 1.578
_exptl_crystal_density_method 'not measured'
_exptl_crystal_description block
_exptl_crystal_F_000 1070
_exptl_crystal_size_max 0.4
_exptl_crystal_size_mid 0.4
_exptl_crystal_size_min 0.2
_refine_diff_density_max 1.026
_refine_diff_density_min -0.540
_refine_diff_density_rms 0.084
_refine_ls_extinction_method none
_refine_ls_goodness_of_fit_ref 1.013
_refine_ls_hydrogen_treatment constr
_refine_ls_matrix_type full
_refine_ls_number_parameters 268
_refine_ls_number_reflns 3923
_refine_ls_number_restraints 7
_refine_ls_restrained_S_all 1.019
_refine_ls_R_factor_all 0.0609
_refine_ls_R_factor_gt 0.0440
_refine_ls_shift/su_max 0.031
_refine_ls_shift/su_mean 0.001
_refine_ls_structure_factor_coef Fsqd
_refine_ls_weighting_details 'calc w=1/[\s^2^(Fo^2^)+(0.0720P)^2^+1.4773P] where P=(Fo^2^+2Fc^2^)/3'
_refine_ls_weighting_scheme calc
_refine_ls_wR_factor_gt 0.1118
_refine_ls_wR_factor_ref 0.1242
_reflns_number_gt 3060
_reflns_number_total 3923
_reflns_threshold_expression >2sigma(I)
_cod_data_source_file c7ce01216k2.cif
_cod_data_source_block 14
_cod_original_cell_volume 2246.3(2)
_cod_database_code 7228872
_olex2_refinement_description
;
1. Fixed Uiso
 At 1.2 times of:
  All C(H) groups, All C(H,H) groups
 At 1.5 times of:
  All C(H,H,H) groups
2. Restrained distances
 C6-C7
 1.5 with sigma of 0.02
3. Uiso/Uaniso restraints and constraints
Uanis(C7) \\sim Ueq: with sigma of 0.02 and sigma for terminal atoms of 0.01
4.a Secondary CH2 refined with riding coordinates:
 C5(H5A,H5B), C6(H6A,H6B)
4.b Me refined with riding coordinates:
 C4(H4A,H4B,H4C), C7(H7A,H7B,H7C)
4.c Aromatic/amide H refined with riding coordinates:
 C12(H12A), C13(H13A), C15(H15A), C16(H16A), C22(H22A), C23(H23A), C1(H1A),
 C2(H2A), C3(H3A)
;
_olex2_submission_special_instructions 'No special instructions were received'

loop_
_space_group_symop_id
_space_group_symop_operation_xyz
1 'x, y, z'
2 '-x+1/2, y+1/2, -z+1/2'
3 '-x, -y, -z'
4 'x-1/2, -y-1/2, z-1/2'

loop_
_atom_site_label
_atom_site_type_symbol
_atom_site_fract_x
_atom_site_fract_y
_atom_site_fract_z
_atom_site_U_iso_or_equiv
_atom_site_adp_type
_atom_site_occupancy
_atom_site_symmetry_multiplicity
_atom_site_calc_flag
_atom_site_refinement_flags
Mn1 Mn 0.0000 0.5000 0.5000 0.0264(2) Uani 1 2 d S
Mn2 Mn 0.19706(4) 0.44631(6) 0.42567(3) 0.03064(18) Uani 1 1 d .
Br1 Br 0.35840(4) 0.35388(7) 0.40692(3) 0.0811(2) Uani 1 1 d .
C11 C -0.2995(3) 0.2885(4) 0.3690(2) 0.0368(8) Uani 1 1 d .
C12 C -0.2665(3) 0.2353(5) 0.3121(2) 0.0499(11) Uani 1 1 d .
H12A H -0.1957 0.2419 0.3171 0.060 Uiso 1 1 calc R
C13 C -0.3377(3) 0.1724(5) 0.2477(2) 0.0516(11) Uani 1 1 d .
H13A H -0.3147 0.1376 0.2093 0.062 Uiso 1 1 calc R
C14 C -0.4428(3) 0.1604(4) 0.2394(2) 0.0374(9) Uani 1 1 d .
C15 C -0.4755(3) 0.2118(5) 0.2968(2) 0.0451(10) Uani 1 1 d .
H15A H -0.5459 0.2024 0.2923 0.054 Uiso 1 1 calc R
C16 C -0.4046(3) 0.2773(5) 0.3612(2) 0.0452(10) Uani 1 1 d .
H16A H -0.4277 0.3137 0.3992 0.054 Uiso 1 1 calc R
C17 C -0.2232(3) 0.3620(4) 0.4384(2) 0.0379(9) Uani 1 1 d .
C18 C -0.5191(3) 0.0910(4) 0.1695(2) 0.0400(9) Uani 1 1 d .
O11 O -0.1293(2) 0.3711(3) 0.44215(17) 0.0496(7) Uani 1 1 d .
O12 O -0.2595(2) 0.4095(3) 0.48714(16) 0.0506(7) Uani 1 1 d .
O13 O -0.4913(3) 0.0674(3) 0.11386(16) 0.0595(9) Uani 1 1 d .
O14 O -0.6091(2) 0.0586(3) 0.17167(16) 0.0510(7) Uani 1 1 d .
C21 C 0.0411(3) 0.1132(4) 0.4738(2) 0.0414(9) Uani 1 1 d .
C22 C 0.0421(4) 0.1095(4) 0.5493(2) 0.0474(10) Uani 1 1 d .
H22A H 0.0701 0.1836 0.5825 0.057 Uiso 1 1 calc R
C23 C -0.0020(4) 0.0030(4) 0.4246(3) 0.0512(11) Uani 1 1 d .
H23A H -0.0037 0.0051 0.3736 0.061 Uiso 1 1 calc R
C24 C 0.0868(3) 0.2342(4) 0.4466(3) 0.0450(10) Uani 1 1 d .
O21 O 0.1020(3) 0.2322(3) 0.3844(2) 0.0656(9) Uani 1 1 d .
O22 O 0.1140(2) 0.3411(2) 0.49184(16) 0.0400(6) Uani 1 1 d .
C1 C 0.3695(9) 0.8241(13) 0.2967(5) 0.153(4) Uani 1 1 d .
H1A H 0.3704 0.8389 0.2471 0.184 Uiso 1 1 calc R
C2 C 0.4007(7) 0.7467(10) 0.4094(4) 0.119(3) Uani 1 1 d .
H2A H 0.4284 0.6970 0.4554 0.143 Uiso 1 1 calc R
C3 C 0.3251(8) 0.8386(12) 0.3923(7) 0.132(3) Uani 1 1 d .
H3A H 0.2902 0.8641 0.4256 0.158 Uiso 1 1 calc R
C4 C 0.2324(12) 0.9995(19) 0.3023(10) 0.269(9) Uani 1 1 d .
H4A H 0.2006 1.0165 0.3405 0.403 Uiso 1 1 calc R
H4B H 0.1784 0.9760 0.2537 0.403 Uiso 1 1 calc R
H4C H 0.2688 1.0813 0.2958 0.403 Uiso 1 1 calc R
C5 C 0.5143(10) 0.6522(12) 0.3421(8) 0.174(5) Uani 1 1 d .
H5A H 0.5349 0.5890 0.3859 0.209 Uiso 1 1 calc R
H5B H 0.4856 0.5964 0.2955 0.209 Uiso 1 1 calc R
C6 C 0.6081(12) 0.718(2) 0.3401(10) 0.236(8) Uani 1 1 d D
H6A H 0.6647 0.6511 0.3617 0.283 Uiso 1 1 calc R
H6B H 0.5987 0.7267 0.2856 0.283 Uiso 1 1 calc R
C7 C 0.6487(14) 0.8468(18) 0.3747(11) 0.231(7) Uani 1 1 d DU
H7A H 0.7110 0.8694 0.3636 0.346 Uiso 1 1 calc R
H7B H 0.6663 0.8407 0.4299 0.346 Uiso 1 1 calc R
H7C H 0.5964 0.9176 0.3541 0.346 Uiso 1 1 calc R
N1 N 0.3057(7) 0.8873(10) 0.3273(7) 0.151(3) Uani 1 1 d .
N2 N 0.4304(5) 0.7379(7) 0.3478(3) 0.1041(18) Uani 1 1 d .

loop_
_atom_site_aniso_label
_atom_site_aniso_U_11
_atom_site_aniso_U_22
_atom_site_aniso_U_33
_atom_site_aniso_U_23
_atom_site_aniso_U_13
_atom_site_aniso_U_12
Mn1 0.0217(4) 0.0317(4) 0.0234(4) 0.0000(3) 0.0051(3) -0.0027(3)
Mn2 0.0252(3) 0.0385(3) 0.0264(3) 0.0004(2) 0.0068(2) 0.0007(2)
Br1 0.0478(3) 0.1212(5) 0.0820(4) -0.0066(3) 0.0327(3) 0.0243(3)
C11 0.0277(19) 0.045(2) 0.0348(18) -0.0087(17) 0.0080(16) -0.0072(16)
C12 0.031(2) 0.075(3) 0.047(2) -0.017(2) 0.0181(19) -0.013(2)
C13 0.041(2) 0.076(3) 0.043(2) -0.020(2) 0.022(2) -0.012(2)
C14 0.034(2) 0.047(2) 0.0309(18) -0.0082(17) 0.0109(16) -0.0046(17)
C15 0.0261(19) 0.067(3) 0.042(2) -0.018(2) 0.0112(17) -0.0098(19)
C16 0.033(2) 0.064(3) 0.039(2) -0.020(2) 0.0137(17) -0.0044(19)
C17 0.036(2) 0.040(2) 0.0360(19) -0.0056(16) 0.0108(18) -0.0078(16)
C18 0.044(2) 0.043(2) 0.0280(19) -0.0051(17) 0.0060(17) -0.0025(18)
O11 0.0281(15) 0.0561(17) 0.0590(17) -0.0201(14) 0.0084(13) -0.0112(12)
O12 0.0414(16) 0.0693(19) 0.0400(15) -0.0207(14) 0.0132(13) -0.0203(14)
O13 0.071(2) 0.072(2) 0.0328(15) -0.0181(14) 0.0153(15) -0.0110(16)
O14 0.0433(17) 0.0605(18) 0.0403(15) -0.0131(14) 0.0037(13) -0.0113(14)
C21 0.042(2) 0.0292(19) 0.055(2) 0.0008(18) 0.020(2) -0.0021(17)
C22 0.061(3) 0.031(2) 0.053(2) -0.0051(19) 0.024(2) -0.0118(19)
C23 0.071(3) 0.036(2) 0.053(2) -0.004(2) 0.031(2) -0.004(2)
C24 0.040(2) 0.035(2) 0.066(3) 0.005(2) 0.026(2) -0.0004(17)
O21 0.096(3) 0.0472(18) 0.075(2) -0.0070(16) 0.056(2) -0.0150(17)
O22 0.0349(14) 0.0278(13) 0.0565(16) -0.0011(12) 0.0152(13) -0.0010(11)
C1 0.135(8) 0.225(12) 0.098(6) 0.085(7) 0.038(6) 0.050(8)
C2 0.117(6) 0.165(8) 0.069(4) 0.048(5) 0.026(4) 0.000(6)
C3 0.088(6) 0.167(9) 0.150(9) 0.026(7) 0.053(6) 0.019(6)
C4 0.215(16) 0.275(19) 0.271(19) -0.048(16) 0.030(15) 0.094(15)
C5 0.169(11) 0.168(10) 0.228(13) 0.004(8) 0.122(10) 0.049(8)
C6 0.172(13) 0.32(2) 0.274(18) 0.010(17) 0.152(14) 0.087(14)
C7 0.204(10) 0.220(10) 0.264(11) 0.041(8) 0.078(8) -0.003(8)
N1 0.114(6) 0.163(8) 0.171(9) 0.053(7) 0.045(6) 0.035(6)
N2 0.101(4) 0.125(5) 0.092(4) 0.030(4) 0.042(4) 0.013(4)

loop_
_atom_type_symbol
_atom_type_description
_atom_type_scat_dispersion_real
_atom_type_scat_dispersion_imag
_atom_type_scat_source
C C 0.0033 0.0016 'International Tables Vol C Tables 4.2.6.8 and 6.1.1.4'
H H 0.0000 0.0000 'International Tables Vol C Tables 4.2.6.8 and 6.1.1.4'
N N 0.0061 0.0033 'International Tables Vol C Tables 4.2.6.8 and 6.1.1.4'
O O 0.0106 0.0060 'International Tables Vol C Tables 4.2.6.8 and 6.1.1.4'
Mn Mn 0.3368 0.7283 'International Tables Vol C Tables 4.2.6.8 and 6.1.1.4'
Br Br -0.2901 2.4595 'International Tables Vol C Tables 4.2.6.8 and 6.1.1.4'

loop_
_geom_angle_atom_site_label_1
_geom_angle_atom_site_label_2
_geom_angle_atom_site_label_3
_geom_angle
_geom_angle_site_symmetry_1
_geom_angle_site_symmetry_3
O11 Mn1 O11 180.000(1) . 3_566
O11 Mn1 O13 86.38(13) 3_566 4_666
O11 Mn1 O13 93.62(13) 3_566 2_455
O11 Mn1 O13 93.62(13) . 4_666
O11 Mn1 O13 86.38(13) . 2_455
O11 Mn1 O22 91.75(10) 3_566 3_566
O11 Mn1 O22 88.25(10) 3_566 .
O11 Mn1 O22 91.75(10) . .
O11 Mn1 O22 88.25(10) . 3_566
O13 Mn1 O13 180.0 4_666 2_455
O13 Mn1 O22 93.31(11) 2_455 3_566
O13 Mn1 O22 86.69(11) 4_666 3_566
O13 Mn1 O22 86.69(11) 2_455 .
O13 Mn1 O22 93.31(11) 4_666 .
O22 Mn1 O22 180.000(1) 3_566 .
Br1 Mn2 C24 108.10(9) . .
O12 Mn2 Br1 102.22(9) 3_566 .
O12 Mn2 O14 105.78(12) 3_566 2_455
O12 Mn2 C24 120.34(13) 3_566 .
O12 Mn2 O21 148.02(11) 3_566 .
O12 Mn2 O22 91.66(11) 3_566 .
O14 Mn2 Br1 109.28(9) 2_455 .
O14 Mn2 C24 110.53(13) 2_455 .
O14 Mn2 O21 95.53(12) 2_455 .
O14 Mn2 O22 118.39(11) 2_455 .
O21 Mn2 Br1 92.59(9) . .
O21 Mn2 C24 27.81(11) . .
O22 Mn2 Br1 124.13(7) . .
O22 Mn2 C24 29.21(11) . .
O22 Mn2 O21 56.88(10) . .
C12 C11 C16 119.5(3) . .
C12 C11 C17 120.8(3) . .
C16 C11 C17 119.7(3) . .
C11 C12 H12A 119.9 . .
C13 C12 C11 120.3(4) . .
C13 C12 H12A 119.9 . .
C12 C13 H13A 119.6 . .
C14 C13 C12 120.8(4) . .
C14 C13 H13A 119.6 . .
C13 C14 C15 119.0(3) . .
C13 C14 C18 120.2(3) . .
C15 C14 C18 120.7(3) . .
C14 C15 H15A 119.7 . .
C14 C15 C16 120.5(4) . .
C16 C15 H15A 119.7 . .
C11 C16 C15 119.9(4) . .
C11 C16 H16A 120.0 . .
C15 C16 H16A 120.0 . .
O11 C17 C11 117.2(3) . .
O11 C17 O12 125.7(3) . .
O12 C17 C11 117.1(3) . .
O13 C18 C14 118.6(4) . .
O13 C18 O14 124.0(3) . .
O14 C18 C14 117.4(3) . .
C17 O11 Mn1 135.7(3) . .
C17 O12 Mn2 130.3(2) . 3_566
C18 O13 Mn1 159.5(3) . 2_445
C18 O14 Mn2 111.4(2) . 2_445
C22 C21 C23 119.3(4) . .
C22 C21 C24 120.0(4) . .
C23 C21 C24 120.7(4) . .
C21 C22 H22A 119.8 . .
C21 C22 C23 120.5(4) . 3_556
C23 C22 H22A 119.8 3_556 .
C21 C23 C22 120.2(4) . 3_556
C21 C23 H23A 119.9 . .
C22 C23 H23A 119.9 3_556 .
C21 C24 Mn2 168.8(3) . .
O21 C24 Mn2 65.7(2) . .
O21 C24 C21 121.7(4) . .
O21 C24 O22 120.5(4) . .
O22 C24 Mn2 55.25(18) . .
O22 C24 C21 117.7(4) . .
C24 O21 Mn2 86.5(2) . .
Mn2 O22 Mn1 102.97(10) . .
C24 O22 Mn1 123.3(2) . .
C24 O22 Mn2 95.5(2) . .
N1 C1 H1A 125.5 . .
N2 C1 H1A 125.5 . .
N2 C1 N1 109.0(8) . .
C3 C2 H2A 126.7 . .
C3 C2 N2 106.6(8) . .
N2 C2 H2A 126.7 . .
C2 C3 H3A 124.0 . .
N1 C3 C2 112.0(10) . .
N1 C3 H3A 124.0 . .
H4A C4 H4B 109.5 . .
H4A C4 H4C 109.5 . .
H4B C4 H4C 109.5 . .
N1 C4 H4A 109.5 . .
N1 C4 H4B 109.5 . .
N1 C4 H4C 109.5 . .
H5A C5 H5B 107.1 . .
C6 C5 H5A 107.7 . .
C6 C5 H5B 107.7 . .
C6 C5 N2 118.6(11) . .
N2 C5 H5A 107.7 . .
N2 C5 H5B 107.7 . .
C5 C6 H6A 105.9 . .
C5 C6 H6B 105.9 . .
H6A C6 H6B 106.2 . .
C7 C6 C5 125.6(12) . .
C7 C6 H6A 105.9 . .
C7 C6 H6B 105.9 . .
C6 C7 H7A 109.5 . .
C6 C7 H7B 109.5 . .
C6 C7 H7C 109.5 . .
H7A C7 H7B 109.5 . .
H7A C7 H7C 109.5 . .
H7B C7 H7C 109.5 . .
C1 N1 C4 133.6(12) . .
C3 N1 C1 106.9(9) . .
C3 N1 C4 119.3(13) . .
C1 N2 C2 105.6(8) . .
C1 N2 C5 128.9(9) . .
C2 N2 C5 125.5(8) . .

loop_
_geom_bond_atom_site_label_1
_geom_bond_atom_site_label_2
_geom_bond_distance
_geom_bond_site_symmetry_2
Mn1 O11 2.103(3) .
Mn1 O11 2.103(3) 3_566
Mn1 O13 2.158(3) 4_666
Mn1 O13 2.158(3) 2_455
Mn1 O22 2.217(2) 3_566
Mn1 O22 2.217(2) .
Mn2 Br1 2.4919(7) .
Mn2 O12 2.065(3) 3_566
Mn2 O14 2.071(3) 2_455
Mn2 C24 2.639(4) .
Mn2 O21 2.409(3) .
Mn2 O22 2.179(3) .
C11 C12 1.376(5) .
C11 C16 1.382(5) .
C11 C17 1.506(5) .
C12 H12A 0.9300 .
C12 C13 1.375(6) .
C13 H13A 0.9300 .
C13 C14 1.380(6) .
C14 C15 1.375(5) .
C14 C18 1.494(5) .
C15 H15A 0.9300 .
C15 C16 1.386(5) .
C16 H16A 0.9300 .
C17 O11 1.249(5) .
C17 O12 1.253(5) .
C18 O13 1.231(5) .
C18 O14 1.270(5) .
O12 Mn2 2.065(3) 3_566
O13 Mn1 2.158(3) 2_445
O14 Mn2 2.071(3) 2_445
C21 C22 1.385(6) .
C21 C23 1.385(6) .
C21 C24 1.489(5) .
C22 H22A 0.9300 .
C22 C23 1.374(6) 3_556
C23 C22 1.374(6) 3_556
C23 H23A 0.9300 .
C24 O21 1.234(5) .
C24 O22 1.294(5) .
C1 H1A 0.9300 .
C1 N1 1.333(12) .
C1 N2 1.305(10) .
C2 H2A 0.9300 .
C2 C3 1.305(12) .
C2 N2 1.333(9) .
C3 H3A 0.9300 .
C3 N1 1.225(12) .
C4 H4A 0.9600 .
C4 H4B 0.9600 .
C4 H4C 0.9600 .
C4 N1 1.429(15) .
C5 H5A 0.9700 .
C5 H5B 0.9700 .
C5 C6 1.429(18) .
C5 N2 1.438(11) .
C6 H6A 0.9700 .
C6 H6B 0.9700 .
C6 C7 1.418(15) .
C7 H7A 0.9600 .
C7 H7B 0.9600 .
C7 H7C 0.9600 .

loop_
_geom_torsion_atom_site_label_1
_geom_torsion_atom_site_label_2
_geom_torsion_atom_site_label_3
_geom_torsion_atom_site_label_4
_geom_torsion
_geom_torsion_site_symmetry_1
_geom_torsion_site_symmetry_4
Mn2 C24 O22 Mn1 109.5(2) . .
Br1 Mn2 C24 C21 74.4(15) . .
Br1 Mn2 C24 O21 -58.8(3) . .
Br1 Mn2 C24 O22 128.68(19) . .
Br1 Mn2 O21 C24 125.5(2) . .
Br1 Mn2 O22 Mn1 170.30(5) . .
Br1 Mn2 O22 C24 -63.7(2) . .
C11 C12 C13 C14 -0.6(7) . .
C11 C17 O11 Mn1 158.6(3) . .
C11 C17 O12 Mn2 -163.6(3) . 3_566
C12 C11 C16 C15 0.6(7) . .
C12 C11 C17 O11 -0.7(6) . .
C12 C11 C17 O12 178.9(4) . .
C12 C13 C14 C15 -0.3(7) . .
C12 C13 C14 C18 -179.5(4) . .
C13 C14 C15 C16 1.4(7) . .
C13 C14 C18 O13 -12.8(6) . .
C13 C14 C18 O14 166.6(4) . .
C14 C15 C16 C11 -1.5(7) . .
C14 C18 O13 Mn1 -177.2(6) . 2_445
C14 C18 O14 Mn2 -174.3(3) . 2_445
C15 C14 C18 O13 168.0(4) . .
C15 C14 C18 O14 -12.6(6) . .
C16 C11 C12 C13 0.5(7) . .
C16 C11 C17 O11 -179.0(4) . .
C16 C11 C17 O12 0.6(6) . .
C17 C11 C12 C13 -177.9(4) . .
C17 C11 C16 C15 178.9(4) . .
C18 C14 C15 C16 -179.4(4) . .
O11 Mn1 O11 C17 180(100) 3_566 .
O11 Mn1 O22 Mn2 119.98(12) . .
O11 Mn1 O22 Mn2 -60.02(12) 3_566 .
O11 Mn1 O22 C24 -165.7(3) 3_566 .
O11 Mn1 O22 C24 14.3(3) . .
O11 C17 O12 Mn2 16.0(6) . 3_566
O12 Mn2 C24 C21 -42.3(15) 3_566 .
O12 Mn2 C24 O21 -175.5(2) 3_566 .
O12 Mn2 C24 O22 12.0(3) 3_566 .
O12 Mn2 O21 C24 7.3(4) 3_566 .
O12 Mn2 O22 Mn1 64.32(12) 3_566 .
O12 Mn2 O22 C24 -169.7(2) 3_566 .
O12 C17 O11 Mn1 -20.9(7) . .
O13 Mn1 O11 C17 -116.2(4) 2_455 .
O13 Mn1 O11 C17 63.8(4) 4_666 .
O13 Mn1 O22 Mn2 33.71(12) 2_455 .
O13 Mn1 O22 Mn2 -146.29(12) 4_666 .
O13 Mn1 O22 C24 -71.9(3) 2_455 .
O13 Mn1 O22 C24 108.1(3) 4_666 .
O13 C18 O14 Mn2 5.1(5) . 2_445
O14 Mn2 C24 C21 -166.1(15) 2_455 .
O14 Mn2 C24 O21 60.7(3) 2_455 .
O14 Mn2 C24 O22 -111.8(2) 2_455 .
O14 Mn2 O21 C24 -124.8(3) 2_455 .
O14 Mn2 O22 Mn1 -44.64(15) 2_455 .
O14 Mn2 O22 C24 81.4(2) 2_455 .
O14 C18 O13 Mn1 3.5(11) . 2_445
C21 C24 O21 Mn2 -170.4(4) . .
C21 C24 O22 Mn1 -80.8(4) . .
C21 C24 O22 Mn2 169.7(3) . .
C22 C21 C23 C22 -0.8(7) . 3_556
C22 C21 C24 Mn2 40.1(17) . .
C22 C21 C24 O21 168.8(4) . .
C22 C21 C24 O22 -8.8(6) . .
C23 C21 C22 C23 0.8(7) . 3_556
C23 C21 C24 Mn2 -139.3(14) . .
C23 C21 C24 O21 -10.7(6) . .
C23 C21 C24 O22 171.7(4) . .
C24 Mn2 O22 Mn1 -126.0(3) . .
C24 C21 C22 C23 -178.7(4) . 3_556
C24 C21 C23 C22 178.7(4) . 3_556
O21 Mn2 C24 C21 133.2(16) . .
O21 Mn2 C24 O22 -172.5(4) . .
O21 Mn2 O22 Mn1 -121.83(16) . .
O21 Mn2 O22 C24 4.2(2) . .
O21 C24 O22 Mn1 101.5(4) . .
O21 C24 O22 Mn2 -7.9(4) . .
O22 Mn1 O11 C17 -22.8(4) 3_566 .
O22 Mn1 O11 C17 157.2(4) . .
O22 Mn1 O22 Mn2 -37(14) 3_566 .
O22 Mn1 O22 C24 -142(15) 3_566 .
O22 Mn2 C24 C21 -54.3(14) . .
O22 Mn2 C24 O21 172.5(4) . .
O22 Mn2 O21 C24 -4.4(2) . .
O22 C24 O21 Mn2 7.2(4) . .
C2 C3 N1 C1 1.4(14) . .
C2 C3 N1 C4 -173.8(12) . .
C3 C2 N2 C1 -0.9(11) . .
C3 C2 N2 C5 177.8(10) . .
C6 C5 N2 C1 67.6(18) . .
C6 C5 N2 C2 -110.8(14) . .
N1 C1 N2 C2 1.7(12) . .
N1 C1 N2 C5 -176.9(10) . .
N2 C1 N1 C3 -1.9(14) . .
N2 C1 N1 C4 172.2(14) . .
N2 C2 C3 N1 -0.3(13) . .
N2 C5 C6 C7 29(2) . .
